data_2202160
loop_
_publ_author_name
'Jian-Rong Li'
'Yan Zheng'
'Ya-Bo Xie'
'Ru-Qiang Zou'
'Ruo-Hua Zhang'
'Xian-He Bu'

_publ_section_title
;
 1,5-Bis(ethylsulfonyl)pentane
;
_journal_issue 1
_journal_name_full 'Acta Crystallographica Section E'
_journal_page_first o70
_journal_page_last o71
_journal_paper_doi 10.1107/S1600536802022985
_journal_volume 59
_journal_year 2003
_chemical_formula_iupac 'C9 H20 O4 S2'
_chemical_formula_moiety 'C9 H20 O4 S2'
_chemical_formula_sum 'C9 H20 O4 S2'
_chemical_formula_weight 256.37
_chemical_name_systematic
;
1,5-Bis(ethylsulfonyl)-pentane
;
_space_group_IT_number 2
_symmetry_cell_setting triclinic
_symmetry_space_group_name_Hall '-P 1'
_symmetry_space_group_name_H-M 'P -1'
_atom_sites_solution_hydrogens geom
_atom_sites_solution_primary direct
_atom_sites_solution_secondary difmap
_cell_angle_alpha 96.463(6)
_cell_angle_beta 96.731(6)
_cell_angle_gamma 91.288(6)
_cell_formula_units_Z 2
_cell_length_a 5.545(2)
_cell_length_b 8.187(3)
_cell_length_c 13.867(5)
_cell_measurement_reflns_used 925
_cell_measurement_temperature 293(2)
_cell_measurement_theta_max 26.27
_cell_measurement_theta_min 2.76
_cell_volume 620.8(4)
_computing_cell_refinement SMART
_computing_data_collection 'SMART (Bruker, 1998)'
_computing_data_reduction 'SAINT (Bruker, 1998)'
_computing_molecular_graphics 'SHELXTL (Sheldrick, 1997b)'
_computing_publication_material SHELXTL
_computing_structure_refinement 'SHELXL97 (Sheldrick, 1997a)'
_computing_structure_solution 'SHELXS97 (Sheldrick, 1990)'
_diffrn_ambient_temperature 293(2)
_diffrn_measured_fraction_theta_full 0.990
_diffrn_measured_fraction_theta_max 0.990
_diffrn_measurement_device_type 'Bruker SMART CCD area-detector'
_diffrn_measurement_method '\f and \w'
_diffrn_radiation_monochromator graphite
_diffrn_radiation_source 'fine-focus sealed tube'
_diffrn_radiation_type MoK\a
_diffrn_radiation_wavelength 0.71073
_diffrn_reflns_av_R_equivalents 0.0144
_diffrn_reflns_av_sigmaI/netI 0.0302
_diffrn_reflns_limit_h_max 6
_diffrn_reflns_limit_h_min -6
_diffrn_reflns_limit_k_max 4
_diffrn_reflns_limit_k_min -9
_diffrn_reflns_limit_l_max 16
_diffrn_reflns_limit_l_min -16
_diffrn_reflns_number 2545
_diffrn_reflns_theta_full 25.03
_diffrn_reflns_theta_max 25.03
_diffrn_reflns_theta_min 2.51
_diffrn_standards_decay_% 0
_diffrn_standards_interval_time 0
_diffrn_standards_number 0
_exptl_absorpt_coefficient_mu 0.422
_exptl_absorpt_correction_T_max 0.9203
_exptl_absorpt_correction_T_min 0.8493
_exptl_absorpt_correction_type empirical
_exptl_absorpt_process_details 'multi-scan (SADABS; Sheldrick, 1996; Blessing, 1995)'
_exptl_crystal_colour Colourless
_exptl_crystal_density_diffrn 1.371
_exptl_crystal_density_meas ?
_exptl_crystal_description block
_exptl_crystal_F_000 276
_exptl_crystal_size_max 0.40
_exptl_crystal_size_mid 0.35
_exptl_crystal_size_min 0.20
_refine_diff_density_max 0.306
_refine_diff_density_min -0.363
_refine_ls_extinction_method none
_refine_ls_goodness_of_fit_ref 1.010
_refine_ls_hydrogen_treatment refU
_refine_ls_matrix_type full
_refine_ls_number_parameters 157
_refine_ls_number_reflns 2181
_refine_ls_number_restraints 0
_refine_ls_restrained_S_all 1.010
_refine_ls_R_factor_all 0.0530
_refine_ls_R_factor_gt 0.0397
_refine_ls_shift/su_max <0.001
_refine_ls_shift/su_mean <0.001
_refine_ls_structure_factor_coef Fsqd
_refine_ls_weighting_details 'calc w = 1/[\s^2^(Fo^2^)+(0.0553P)^2^+0.4839P] where P = (Fo^2^+2Fc^2^)/3'
_refine_ls_weighting_scheme calc
_refine_ls_wR_factor_gt 0.1045
_refine_ls_wR_factor_ref 0.1118
_reflns_number_gt 1766
_reflns_number_total 2181
_reflns_threshold_expression I>2\s(I)
_cod_data_source_file su6008.cif
_cod_data_source_block I
_cod_depositor_comments
;
The following automatic conversions were performed:
'_symmetry_cell_setting' value 'Triclinic' changed to 'triclinic'
according to '/home/saulius/struct/CIF-dictionaries/cif_core.dic'
dictionary named 'cif_core.dic' version 2.4.1 from
2010-06-29.

'_geom_bond_publ_flag' value 'Yes' changed to 'yes' according
to '/home/saulius/struct/CIF-dictionaries/cif_core.dic' dictionary named
'cif_core.dic' version 2.4.1 from 2010-06-29 (8 times).

Automatic conversion script
Id: cif_fix_enum 1527 2010-12-29 10:47:43Z saulius 

The following automatic conversions were performed:

'_symmetry_cell_setting' value 'Triclinic' changed to 'triclinic'
according to /home/saulius/struct/CIF-dictionaries/cif_core.dic
dictionary named 'cif_core.dic' version 2.4.1 from
2010-06-29.

'_geom_bond_publ_flag' value 'Yes' changed to 'yes'
according to /home/saulius/struct/CIF-dictionaries/cif_core.dic
dictionary named 'cif_core.dic' version 2.4.1 from 2010-06-29 (8
times).

'_geom_angle_publ_flag' value 'Yes' changed to 'yes'
according to /home/saulius/struct/CIF-dictionaries/cif_core.dic
dictionary named 'cif_core.dic' version 2.4.1 from 2010-06-29 (12
times).

Automatic conversion script
Id: cif_fix_values 1715 2011-07-08 13:25:40Z adriana 

The following automatic conversions were performed:

'_exptl_crystal_density_meas' value 'not measured' was changed to '?'
- the value is perceived as not measured.

Automatic conversion script
Id: cif_fix_values 3008 2015-01-20 13:52:24Z robertas 
;
_cod_database_code 2202160
_cod_database_fobs_code 2202160

loop_
_symmetry_equiv_pos_as_xyz
'x, y, z'
'-x, -y, -z'

loop_
_atom_site_label
_atom_site_fract_x
_atom_site_fract_y
_atom_site_fract_z
_atom_site_U_iso_or_equiv
_atom_site_adp_type
_atom_site_calc_flag
_atom_site_refinement_flags
_atom_site_occupancy
_atom_site_disorder_assembly
_atom_site_disorder_group
_atom_site_type_symbol
S1 -0.06241(11) 0.20340(8) -0.20886(4) 0.0307(2) Uani d . 1 . . S
S2 0.83285(11) 0.31040(8) 0.29007(4) 0.0312(2) Uani d . 1 . . S
O1 -0.1714(4) 0.0582(3) -0.18103(16) 0.0526(6) Uani d . 1 . . O
O2 -0.1698(4) 0.3590(2) -0.18320(15) 0.0474(5) Uani d . 1 . . O
O3 0.7289(4) 0.1653(3) 0.32199(15) 0.0496(5) Uani d . 1 . . O
O4 0.7359(4) 0.4639(3) 0.32120(17) 0.0591(6) Uani d . 1 . . O
C1 -0.3016(6) 0.1620(5) -0.3927(2) 0.0614(10) Uani d . 1 . . C
H1A -0.2931 0.1474 -0.4618 0.087(13) Uiso d R 1 . . H
H1B -0.3869 0.2599 -0.3760 0.082(13) Uiso d R 1 . . H
H1C -0.3862 0.0688 -0.3745 0.089(14) Uiso d R 1 . . H
C2 -0.0473(5) 0.1767(4) -0.33692(19) 0.0404(7) Uani d . 1 . . C
H2A 0.0387 0.2692 -0.3553 0.045(8) Uiso d R 1 . . H
H2B 0.0394 0.0795 -0.3538 0.043(8) Uiso d R 1 . . H
C3 0.2477(4) 0.2175(3) -0.15707(18) 0.0326(6) Uani d . 1 . . C
H3A 0.3278 0.1195 -0.1782 0.047(8) Uiso d R 1 . . H
H3B 0.3282 0.3095 -0.1783 0.040(8) Uiso d R 1 . . H
C4 0.2643(5) 0.2395(4) -0.04584(19) 0.0372(6) Uani d . 1 . . C
H4A 0.1848 0.3378 -0.0248 0.050(9) Uiso d R 1 . . H
H4B 0.1825 0.1478 -0.0248 0.058(10) Uiso d R 1 . . H
C5 0.5270(5) 0.2516(3) 0.00284(19) 0.0352(6) Uani d . 1 . . C
H5A 0.6063 0.1533 -0.0183 0.047(8) Uiso d R 1 . . H
H5B 0.6087 0.3432 -0.0183 0.041(8) Uiso d R 1 . . H
C6 0.5442(5) 0.2742(3) 0.11372(18) 0.0336(6) Uani d . 1 . . C
H6A 0.4657 0.3728 0.1350 0.038(8) Uiso d R 1 . . H
H6B 0.4622 0.1827 0.1350 0.054(9) Uiso d R 1 . . H
C7 0.8087(5) 0.2847(3) 0.15993(18) 0.0326(6) Uani d . 1 . . C
H7A 0.8902 0.3755 0.1378 0.042(8) Uiso d R 1 . . H
H7B 0.8863 0.1858 0.1385 0.061(10) Uiso d R 1 . . H
C8 1.1538(5) 0.3176(4) 0.32330(19) 0.0357(6) Uani d . 1 . . C
H8A 1.2197 0.2185 0.2951 0.040(8) Uiso d R 1 . . H
H8B 1.2241 0.4084 0.2969 0.037(7) Uiso d R 1 . . H
C9 1.2192(6) 0.3349(5) 0.4329(2) 0.0596(10) Uani d . 1 . . C
H9A 1.3927 0.3384 0.4479 0.093(13) Uiso d R 1 . . H
H9B 1.1515 0.2432 0.4594 0.094(15) Uiso d R 1 . . H
H9C 1.1560 0.4349 0.4612 0.094(14) Uiso d R 1 . . H

loop_
_atom_site_aniso_label
_atom_site_aniso_U_11
_atom_site_aniso_U_22
_atom_site_aniso_U_33
_atom_site_aniso_U_12
_atom_site_aniso_U_13
_atom_site_aniso_U_23
S1 0.0277(4) 0.0340(4) 0.0297(4) 0.0012(3) -0.0008(3) 0.0053(3)
S2 0.0260(3) 0.0397(4) 0.0276(4) 0.0032(3) 0.0011(3) 0.0039(3)
O1 0.0484(12) 0.0525(13) 0.0572(14) -0.0038(10) 0.0067(10) 0.0086(10)
O2 0.0433(11) 0.0474(12) 0.0525(13) 0.0109(9) 0.0070(10) 0.0074(9)
O3 0.0433(12) 0.0587(13) 0.0489(12) -0.0018(10) 0.0057(10) 0.0156(10)
O4 0.0515(13) 0.0635(15) 0.0595(14) 0.0101(11) 0.0055(11) -0.0050(11)
C1 0.057(2) 0.080(3) 0.0421(19) -0.001(2) -0.0182(16) 0.0064(17)
C2 0.0436(16) 0.0461(17) 0.0305(14) 0.0022(13) 0.0001(12) 0.0045(12)
C3 0.0269(13) 0.0410(15) 0.0294(14) 0.0023(11) -0.0002(10) 0.0050(11)
C4 0.0311(14) 0.0507(17) 0.0289(14) 0.0018(13) 0.0007(11) 0.0040(12)
C5 0.0309(14) 0.0449(16) 0.0293(14) 0.0019(12) 0.0015(11) 0.0039(11)
C6 0.0305(14) 0.0429(16) 0.0266(13) 0.0009(12) 0.0005(11) 0.0031(11)
C7 0.0304(13) 0.0399(15) 0.0264(13) 0.0006(11) 0.0000(11) 0.0021(11)
C8 0.0263(13) 0.0480(17) 0.0321(14) 0.0036(12) 0.0022(11) 0.0021(12)
C9 0.0401(18) 0.101(3) 0.0334(17) 0.0104(19) -0.0056(14) -0.0001(18)

loop_
_atom_type_symbol
_atom_type_description
_atom_type_scat_dispersion_real
_atom_type_scat_dispersion_imag
_atom_type_scat_source
C C 0.0033 0.0016 'International Tables Vol C Tables 4.2.6.8 and 6.1.1.4'
H H 0.0000 0.0000 'International Tables Vol C Tables 4.2.6.8 and 6.1.1.4'
N N 0.0061 0.0033 'International Tables Vol C Tables 4.2.6.8 and 6.1.1.4'
O O 0.0106 0.0060 'International Tables Vol C Tables 4.2.6.8 and 6.1.1.4'
S S 0.1246 0.1234 'International Tables Vol C Tables 4.2.6.8 and 6.1.1.4'

loop_
_geom_angle_atom_site_label_1
_geom_angle_atom_site_label_2
_geom_angle_atom_site_label_3
_geom_angle
_geom_angle_publ_flag
O1 S1 O2 118.02(13) yes
O1 S1 C2 109.15(14) yes
O2 S1 C2 108.85(13) yes
O1 S1 C3 107.97(13) yes
O2 S1 C3 108.09(13) yes
C2 S1 C3 103.85(13) yes
O4 S2 O3 117.19(14) yes
O4 S2 C7 108.70(13) yes
O3 S2 C7 108.66(13) yes
O4 S2 C8 109.90(13) yes
O3 S2 C8 109.19(13) yes
C7 S2 C8 102.12(12) yes
C2 C1 H1A 110.4 ?
C2 C1 H1B 109.3 ?
H1A C1 H1B 109.5 ?
C2 C1 H1C 108.7 ?
H1A C1 H1C 109.4 ?
H1B C1 H1C 109.5 ?
C1 C2 S1 110.5(2) ?
C1 C2 H2A 109.1 ?
S1 C2 H2A 109.7 ?
C1 C2 H2B 109.7 ?
S1 C2 H2B 109.5 ?
H2A C2 H2B 108.3 ?
C4 C3 S1 109.98(18) ?
C4 C3 H3A 109.5 ?
S1 C3 H3A 109.9 ?
C4 C3 H3B 109.3 ?
S1 C3 H3B 109.8 ?
H3A C3 H3B 108.4 ?
C3 C4 C5 112.4(2) ?
C3 C4 H4A 109.4 ?
C5 C4 H4A 108.7 ?
C3 C4 H4B 109.2 ?
C5 C4 H4B 108.8 ?
H4A C4 H4B 108.3 ?
C6 C5 C4 112.5(2) ?
C6 C5 H5A 109.6 ?
C4 C5 H5A 108.6 ?
C6 C5 H5B 109.0 ?
C4 C5 H5B 108.7 ?
H5A C5 H5B 108.3 ?
C5 C6 C7 111.1(2) ?
C5 C6 H6A 109.7 ?
C7 C6 H6A 109.3 ?
C5 C6 H6B 109.2 ?
C7 C6 H6B 109.2 ?
H6A C6 H6B 108.3 ?
C6 C7 S2 111.81(18) ?
C6 C7 H7A 108.9 ?
S2 C7 H7A 109.7 ?
C6 C7 H7B 109.0 ?
S2 C7 H7B 109.3 ?
H7A C7 H7B 108.2 ?
C9 C8 S2 111.7(2) ?
C9 C8 H8A 109.1 ?
S2 C8 H8A 109.1 ?
C9 C8 H8B 109.8 ?
S2 C8 H8B 109.0 ?
H8A C8 H8B 108.0 ?
C8 C9 H9A 109.2 ?
C8 C9 H9B 110.0 ?
H9A C9 H9B 109.4 ?
C8 C9 H9C 109.3 ?
H9A C9 H9C 109.5 ?
H9B C9 H9C 109.5 ?

loop_
_geom_bond_atom_site_label_1
_geom_bond_atom_site_label_2
_geom_bond_site_symmetry_2
_geom_bond_distance
_geom_bond_publ_flag
S1 O1 . 1.433(2) yes
S1 O2 . 1.444(2) yes
S1 C2 . 1.777(3) yes
S1 C3 . 1.780(3) yes
S2 O4 . 1.420(2) yes
S2 O3 . 1.445(2) yes
S2 C7 . 1.782(3) yes
S2 C8 . 1.783(3) yes
C1 C2 . 1.522(4) ?
C1 H1A . 0.9595 ?
C1 H1B . 0.9593 ?
C1 H1C . 0.9593 ?
C2 H2A . 0.9593 ?
C2 H2B . 0.9596 ?
C3 C4 . 1.524(3) ?
C3 H3A . 0.9594 ?
C3 H3B . 0.9593 ?
C4 C5 . 1.528(4) ?
C4 H4A . 0.9595 ?
C4 H4B . 0.9595 ?
C5 C6 . 1.519(4) ?
C5 H5A . 0.9589 ?
C5 H5B . 0.9591 ?
C6 C7 . 1.527(3) ?
C6 H6A . 0.9593 ?
C6 H6B . 0.9597 ?
C7 H7A . 0.9594 ?
C7 H7B . 0.9594 ?
C8 C9 . 1.511(4) ?
C8 H8A . 0.9594 ?
C8 H8B . 0.9595 ?
C9 H9A . 0.9589 ?
C9 H9B . 0.9597 ?
C9 H9C . 0.9589 ?

loop_
_geom_torsion_atom_site_label_1
_geom_torsion_atom_site_label_2
_geom_torsion_atom_site_label_3
_geom_torsion_atom_site_label_4
_geom_torsion
O1 S1 C2 C1 64.9(3)
O2 S1 C2 C1 -65.2(3)
C3 S1 C2 C1 179.9(2)
O1 S1 C3 C4 -63.7(2)
O2 S1 C3 C4 65.0(2)
C2 S1 C3 C4 -179.53(19)
S1 C3 C4 C5 179.75(19)
C3 C4 C5 C6 179.8(2)
C4 C5 C6 C7 179.6(2)
C5 C6 C7 S2 -179.77(19)
O4 S2 C7 C6 -64.2(2)
O3 S2 C7 C6 64.4(2)
C8 S2 C7 C6 179.71(19)
O4 S2 C8 C9 66.2(3)
O3 S2 C8 C9 -63.6(3)
C7 S2 C8 C9 -178.5(2)

loop_
_cod_related_entry_id
_cod_related_entry_database
_cod_related_entry_code
1 ChemSpider 4417273
